data_4107442
loop_
_publ_author_name
'\'Alvaro \'Alvarez'
'Ram\'on Mac\'ias'
'Mar\'ia Jos\'e Fabra'
'Fernando J. Lahoz'
'Luis A. Oro'

_publ_contact_author_address
;
  Dr. Fernando J. Lahoz
  Departamento de Qu\'imica Inorg\'anica - I.C.M.A.
  Facultad de Ciencias
  Universidad de Zaragoza - C.S.I.C.
  50009 Zaragoza, Spain
;
_publ_contact_author_email lahoz@unizar.es
_publ_contact_author_fax '+34 976 761187'
_publ_contact_author_name 'Dr. Fernando J. Lahoz'
_publ_contact_author_phone '+34 976 761147'
_publ_section_title
;
 Reversible Ethylene Dihydrogen Mediated 11-Vertex
 nido\\rightarrowcloso\\rightarrownido Conversion in a Metallathiaborane
 Cluster
;
_journal_name_full 'Journal of the American Chemical Society'
_journal_page_first 2148
_journal_page_last 2149
_journal_paper_doi 10.1021/ja078197j
_journal_volume 130
_journal_year 2008
_chemical_formula_moiety 'C25 H32 B9 N P Rh S, C D Cl3'
_chemical_formula_sum 'C26 H32 B9 Cl3 D N P Rh S'
_chemical_formula_weight 730.12
_chemical_name_systematic
; 
 ? 
;
_space_group_IT_number 61
_symmetry_cell_setting orthorhombic
_symmetry_space_group_name_Hall '-P 2ac 2ab'
_symmetry_space_group_name_H-M 'P b c a'
_atom_sites_solution_hydrogens geom
_atom_sites_solution_primary direct
_atom_sites_solution_secondary difmap
_audit_creation_method SHELXL-97
_cell_angle_alpha 90.00
_cell_angle_beta 90.00
_cell_angle_gamma 90.00
_cell_formula_units_Z 8
_cell_length_a 13.0047(8)
_cell_length_b 19.9544(12)
_cell_length_c 24.4736(15)
_cell_measurement_reflns_used 6297
_cell_measurement_temperature 100(2)
_cell_measurement_theta_max 27.0205
_cell_measurement_theta_min 2.2855
_cell_volume 6350.9(7)
_computing_cell_refinement 'SAINT+ v. 6.45 (Bruker AXS, 2003)'
_computing_data_collection 'SMART v. 5.611 (Bruker AXS, 2000)'
_computing_data_reduction 'SAINT+ v. 6.45 (Bruker AXS, 2003)'
_computing_molecular_graphics 'XP program, SHELXTL v6.12, Bruker2000'
_computing_publication_material 'XCIF program, SHELXTLv6.12, BrukerAXS'
_computing_structure_refinement 'SHELXL-97 (Sheldrick, 1997)'
_computing_structure_solution 'SHELXS-97 (Sheldrick, 1990)'
_diffrn_ambient_temperature 100(2)
_diffrn_detector_area_resol_mean 8.26
_diffrn_measured_fraction_theta_full 0.987
_diffrn_measured_fraction_theta_max 0.987
_diffrn_measurement_device_type 'Bruker SMART APEX CCD system'
_diffrn_measurement_method '\w rotations with narrow frames'
_diffrn_radiation_monochromator graphite
_diffrn_radiation_source 'fine-focus sealed tube'
_diffrn_radiation_type MoK\a
_diffrn_radiation_wavelength 0.71073
_diffrn_reflns_av_R_equivalents 0.0591
_diffrn_reflns_av_sigmaI/netI 0.0452
_diffrn_reflns_limit_h_max 16
_diffrn_reflns_limit_h_min -16
_diffrn_reflns_limit_k_max 26
_diffrn_reflns_limit_k_min -24
_diffrn_reflns_limit_l_max 22
_diffrn_reflns_limit_l_min -32
_diffrn_reflns_number 40397
_diffrn_reflns_theta_full 27.95
_diffrn_reflns_theta_max 27.95
_diffrn_reflns_theta_min 1.66
_diffrn_standards_decay_% 'no decay'
_exptl_absorpt_coefficient_mu 0.928
_exptl_absorpt_correction_T_max 0.8921
_exptl_absorpt_correction_T_min 0.8449
_exptl_absorpt_correction_type multi-scan
_exptl_absorpt_process_details
; 
 SADABS: Area-Detector Absorption Correction. (1996)  Bruker-AXS 
 within SAINT+ package, v. 6.45.                    
;
_exptl_crystal_colour red
_exptl_crystal_density_diffrn 1.527
_exptl_crystal_description 'irregular block'
_exptl_crystal_F_000 2944
_exptl_crystal_size_max 0.188
_exptl_crystal_size_mid 0.186
_exptl_crystal_size_min 0.126
_refine_diff_density_max 0.953
_refine_diff_density_min -0.848
_refine_diff_density_rms 0.116
_refine_ls_extinction_method none
_refine_ls_goodness_of_fit_ref 1.206
_refine_ls_hydrogen_treatment mixed
_refine_ls_matrix_type full
_refine_ls_number_parameters 483
_refine_ls_number_reflns 7537
_refine_ls_number_restraints 0
_refine_ls_restrained_S_all 1.206
_refine_ls_R_factor_all 0.0650
_refine_ls_R_factor_gt 0.0512
_refine_ls_shift/su_max 0.001
_refine_ls_shift/su_mean 0.000
_refine_ls_structure_factor_coef Fsqd
_refine_ls_weighting_details 'calc w=1/[\s^2^(Fo^2^)+(0.0454P)^2^+3.6756P] where P=(Fo^2^+2Fc^2^)/3'
_refine_ls_weighting_scheme calc
_refine_ls_wR_factor_gt 0.1037
_refine_ls_wR_factor_ref 0.1081
_reflns_number_gt 6324
_reflns_number_total 7537
_reflns_threshold_expression >2sigma(I)
_cod_data_source_file ja078197j-file001.cif
_cod_data_source_block compound_3
_cod_database_code 4107442

loop_
_symmetry_equiv_pos_as_xyz
'x, y, z'
'-x+1/2, -y, z+1/2'
'-x, y+1/2, -z+1/2'
'x+1/2, -y+1/2, -z'
'-x, -y, -z'
'x-1/2, y, -z-1/2'
'x, -y-1/2, z-1/2'
'-x-1/2, y-1/2, z'

loop_
_atom_site_label
_atom_site_type_symbol
_atom_site_fract_x
_atom_site_fract_y
_atom_site_fract_z
_atom_site_U_iso_or_equiv
_atom_site_adp_type
_atom_site_occupancy
_atom_site_symmetry_multiplicity
_atom_site_calc_flag
Rh1 Rh 0.863959(19) 0.198272(12) 0.408234(10) 0.01144(8) Uani 1 1 d
P1 P 0.81175(6) 0.27647(4) 0.34513(3) 0.01153(17) Uani 1 1 d
S2 S 0.83793(7) 0.08650(4) 0.37827(3) 0.01667(18) Uani 1 1 d
N1 N 0.8167(2) 0.29728(14) 0.51103(11) 0.0145(6) Uani 1 1 d
C1 C 1.0138(3) 0.24435(19) 0.41900(15) 0.0180(7) Uani 1 1 d
H1A H 1.014(3) 0.2883(19) 0.4161(14) 0.010(4) Uiso 1 1 d
H1B H 1.040(3) 0.2311(17) 0.4533(14) 0.010(4) Uiso 1 1 d
C2 C 1.0175(3) 0.2023(2) 0.37413(15) 0.0195(7) Uani 1 1 d
H2A H 1.018(3) 0.2203(17) 0.3380(14) 0.010(4) Uiso 1 1 d
H2B H 1.044(3) 0.1625(19) 0.3760(14) 0.010(4) Uiso 1 1 d
C3 C 0.7993(2) 0.24956(17) 0.27348(13) 0.0147(7) Uani 1 1 d
C4 C 0.7516(3) 0.29153(18) 0.23531(14) 0.0174(7) Uani 1 1 d
H4 H 0.730(3) 0.3341(19) 0.2469(15) 0.018(3) Uiso 1 1 d
C5 C 0.7334(3) 0.2699(2) 0.18281(14) 0.0201(7) Uani 1 1 d
H5 H 0.701(3) 0.2978(19) 0.1597(16) 0.018(3) Uiso 1 1 d
C6 C 0.7629(3) 0.20631(19) 0.16723(14) 0.0198(8) Uani 1 1 d
H6 H 0.751(3) 0.1895(18) 0.1337(15) 0.018(3) Uiso 1 1 d
C7 C 0.8126(3) 0.16470(18) 0.20357(14) 0.0191(7) Uani 1 1 d
H7 H 0.832(3) 0.124(2) 0.1955(15) 0.018(3) Uiso 1 1 d
C8 C 0.8309(3) 0.18630(17) 0.25683(14) 0.0176(7) Uani 1 1 d
H8 H 0.861(3) 0.158(2) 0.2822(15) 0.018(3) Uiso 1 1 d
C9 C 0.8992(2) 0.34837(16) 0.34081(13) 0.0136(6) Uani 1 1 d
C10 C 0.9071(3) 0.39243(17) 0.38549(13) 0.0162(7) Uani 1 1 d
H10 H 0.865(3) 0.3830(19) 0.4195(15) 0.018(3) Uiso 1 1 d
C11 C 0.9768(3) 0.44446(19) 0.38451(16) 0.0238(8) Uani 1 1 d
H11 H 0.980(3) 0.4702(19) 0.4130(15) 0.018(3) Uiso 1 1 d
C12 C 1.0419(3) 0.45334(19) 0.34006(16) 0.0242(8) Uani 1 1 d
H12 H 1.090(3) 0.4888(19) 0.3386(15) 0.018(3) Uiso 1 1 d
C13 C 1.0367(3) 0.40914(18) 0.29645(15) 0.0202(7) Uani 1 1 d
H13 H 1.079(3) 0.4127(18) 0.2665(15) 0.018(3) Uiso 1 1 d
C14 C 0.9648(3) 0.35771(17) 0.29657(13) 0.0159(7) Uani 1 1 d
H14 H 0.960(3) 0.3303(19) 0.2693(15) 0.018(3) Uiso 1 1 d
C15 C 0.6837(3) 0.31347(17) 0.35332(12) 0.0139(7) Uani 1 1 d
C16 C 0.6000(3) 0.26974(18) 0.34565(14) 0.0165(7) Uani 1 1 d
H16 H 0.615(3) 0.226(2) 0.3376(15) 0.018(3) Uiso 1 1 d
C17 C 0.5004(3) 0.29324(19) 0.34891(14) 0.0197(7) Uani 1 1 d
H17 H 0.447(3) 0.2666(19) 0.3420(14) 0.018(3) Uiso 1 1 d
C18 C 0.4812(3) 0.35990(19) 0.36128(14) 0.0210(8) Uani 1 1 d
H18 H 0.411(3) 0.3759(18) 0.3652(15) 0.018(3) Uiso 1 1 d
C19 C 0.5619(3) 0.40317(19) 0.36895(15) 0.0215(8) Uani 1 1 d
H19 H 0.550(3) 0.449(2) 0.3794(14) 0.018(3) Uiso 1 1 d
C20 C 0.6633(3) 0.38024(17) 0.36461(14) 0.0162(7) Uani 1 1 d
H20 H 0.716(3) 0.4122(19) 0.3699(15) 0.018(3) Uiso 1 1 d
C21 C 0.7347(3) 0.33887(17) 0.50702(13) 0.0155(7) Uani 1 1 d
H21 H 0.679(3) 0.3218(18) 0.4906(15) 0.014(4) Uiso 1 1 d
C22 C 0.7369(3) 0.40337(18) 0.52753(14) 0.0184(7) Uani 1 1 d
H22 H 0.681(3) 0.4311(19) 0.5243(14) 0.014(4) Uiso 1 1 d
C23 C 0.8256(3) 0.42653(18) 0.55220(14) 0.0210(8) Uani 1 1 d
H23 H 0.832(3) 0.4735(19) 0.5623(14) 0.014(4) Uiso 1 1 d
C24 C 0.9094(3) 0.38392(19) 0.55695(15) 0.0223(8) Uani 1 1 d
H24 H 0.973(3) 0.3969(18) 0.5739(14) 0.014(4) Uiso 1 1 d
C25 C 0.9029(3) 0.31982(18) 0.53635(14) 0.0176(7) Uani 1 1 d
H25 H 0.955(3) 0.2886(18) 0.5385(14) 0.014(4) Uiso 1 1 d
C26 C 0.6208(3) 0.4866(2) 0.72267(16) 0.0256(8) Uani 1 1 d
B3 B 0.8128(3) 0.2270(2) 0.48526(15) 0.0141(7) Uani 1 1 d
B4 B 0.8922(3) 0.1598(2) 0.49839(15) 0.0152(8) Uani 1 1 d
H4S H 0.957(3) 0.1672(18) 0.5202(15) 0.017(3) Uiso 1 1 d
B5 B 0.9050(3) 0.0909(2) 0.44936(16) 0.0180(8) Uani 1 1 d
H5S H 0.981(3) 0.0657(18) 0.4482(14) 0.017(3) Uiso 1 1 d
B6 B 0.7119(3) 0.1214(2) 0.40855(16) 0.0169(8) Uani 1 1 d
H6S H 0.649(3) 0.1175(18) 0.3797(15) 0.017(3) Uiso 1 1 d
B7 B 0.7069(3) 0.19084(19) 0.45747(15) 0.0145(7) Uani 1 1 d
H7S H 0.637(3) 0.2185(19) 0.4531(15) 0.017(3) Uiso 1 1 d
B8 B 0.7742(3) 0.0485(2) 0.44515(16) 0.0195(8) Uani 1 1 d
H8S H 0.759(3) -0.0035(19) 0.4402(14) 0.017(3) Uiso 1 1 d
B9 B 0.7610(3) 0.1613(2) 0.52192(15) 0.0170(8) Uani 1 1 d
H9S H 0.733(3) 0.1680(18) 0.5622(15) 0.017(3) Uiso 1 1 d
B10 B 0.8214(3) 0.08371(19) 0.50571(15) 0.0178(8) Uani 1 1 d
H10S H 0.834(3) 0.0485(19) 0.5399(15) 0.017(3) Uiso 1 1 d
B11 B 0.6932(3) 0.1049(2) 0.47859(16) 0.0185(8) Uani 1 1 d
H11S H 0.624(3) 0.0855(18) 0.4920(15) 0.017(3) Uiso 1 1 d
Cl1 Cl 0.65807(8) 0.47915(5) 0.65403(4) 0.0316(2) Uani 1 1 d
Cl2 Cl 0.72768(8) 0.50056(5) 0.76533(4) 0.0310(2) Uani 1 1 d
Cl3 Cl 0.55319(9) 0.41535(6) 0.74434(5) 0.0454(3) Uani 1 1 d
D1 D 0.578(3) 0.522(2) 0.7246(17) 0.030(12) Uiso 1 1 d

loop_
_atom_site_aniso_label
_atom_site_aniso_U_11
_atom_site_aniso_U_22
_atom_site_aniso_U_33
_atom_site_aniso_U_23
_atom_site_aniso_U_13
_atom_site_aniso_U_12
Rh1 0.01188(13) 0.01104(13) 0.01140(12) 0.00004(9) -0.00018(10) -0.00021(10)
P1 0.0115(4) 0.0111(4) 0.0120(4) -0.0003(3) 0.0000(3) -0.0005(3)
S2 0.0235(4) 0.0128(4) 0.0138(4) -0.0008(3) 0.0002(3) -0.0004(3)
N1 0.0151(14) 0.0152(14) 0.0133(13) 0.0009(10) 0.0012(11) -0.0014(12)
C1 0.0147(17) 0.0179(19) 0.0214(18) 0.0040(14) -0.0017(14) -0.0036(15)
C2 0.0127(16) 0.0205(19) 0.0253(19) 0.0005(15) 0.0031(14) 0.0022(15)
C3 0.0109(15) 0.0197(18) 0.0135(15) 0.0001(12) -0.0002(13) -0.0042(13)
C4 0.0160(17) 0.0168(19) 0.0193(17) 0.0009(13) -0.0008(14) 0.0031(14)
C5 0.0161(17) 0.029(2) 0.0150(16) 0.0028(14) -0.0020(14) -0.0009(16)
C6 0.0159(17) 0.030(2) 0.0134(16) -0.0035(14) 0.0010(14) -0.0069(15)
C7 0.0227(19) 0.0146(18) 0.0199(17) -0.0048(13) 0.0045(15) -0.0051(15)
C8 0.0199(17) 0.0151(17) 0.0177(16) 0.0027(13) 0.0005(14) -0.0020(14)
C9 0.0132(15) 0.0118(16) 0.0158(15) 0.0027(12) -0.0039(13) -0.0009(13)
C10 0.0157(16) 0.0187(18) 0.0143(15) 0.0015(13) -0.0015(14) -0.0010(14)
C11 0.027(2) 0.0193(19) 0.0254(19) -0.0025(15) -0.0057(16) -0.0043(16)
C12 0.0206(18) 0.0188(19) 0.033(2) 0.0064(15) -0.0033(16) -0.0074(16)
C13 0.0143(17) 0.0218(19) 0.0246(18) 0.0083(14) 0.0018(15) 0.0011(15)
C14 0.0183(17) 0.0140(17) 0.0155(16) 0.0006(13) -0.0021(14) 0.0026(14)
C15 0.0138(16) 0.0181(18) 0.0098(14) 0.0022(12) -0.0006(12) -0.0001(13)
C16 0.0181(17) 0.0131(17) 0.0182(16) 0.0015(13) -0.0006(14) 0.0008(14)
C17 0.0139(17) 0.023(2) 0.0222(17) 0.0018(14) -0.0027(14) -0.0061(15)
C18 0.0182(18) 0.027(2) 0.0178(17) 0.0016(14) 0.0023(14) 0.0053(16)
C19 0.0225(19) 0.0193(19) 0.0228(18) -0.0008(14) 0.0015(15) 0.0044(16)
C20 0.0174(17) 0.0129(17) 0.0183(16) -0.0012(12) 0.0006(14) -0.0011(14)
C21 0.0144(16) 0.0178(18) 0.0143(15) 0.0017(12) 0.0007(13) 0.0000(14)
C22 0.0232(18) 0.0139(17) 0.0181(16) 0.0022(13) 0.0042(15) 0.0036(15)
C23 0.030(2) 0.0126(17) 0.0200(17) -0.0019(13) 0.0050(16) -0.0043(16)
C24 0.0206(18) 0.022(2) 0.0244(18) -0.0044(14) 0.0005(16) -0.0054(16)
C25 0.0172(17) 0.0189(18) 0.0166(16) -0.0023(13) 0.0011(14) 0.0011(15)
C26 0.0204(19) 0.031(2) 0.0248(19) -0.0054(16) 0.0036(16) 0.0019(17)
B3 0.0129(18) 0.0163(19) 0.0131(17) -0.0010(14) -0.0003(14) 0.0000(15)
B4 0.0164(19) 0.0149(19) 0.0141(17) -0.0005(14) -0.0010(15) 0.0009(15)
B5 0.023(2) 0.015(2) 0.0163(18) -0.0013(14) -0.0014(16) 0.0008(17)
B6 0.0182(19) 0.0149(19) 0.0177(18) 0.0001(14) -0.0017(16) -0.0026(16)
B7 0.0153(18) 0.0136(19) 0.0145(17) 0.0019(13) 0.0017(14) -0.0035(15)
B8 0.028(2) 0.015(2) 0.0156(18) 0.0014(15) -0.0011(16) -0.0020(18)
B9 0.022(2) 0.015(2) 0.0138(17) 0.0002(14) 0.0003(16) -0.0001(16)
B10 0.027(2) 0.0127(19) 0.0139(17) 0.0011(14) 0.0002(16) -0.0023(17)
B11 0.021(2) 0.017(2) 0.0176(18) 0.0026(14) -0.0003(16) -0.0050(17)
Cl1 0.0377(6) 0.0375(6) 0.0195(4) 0.0000(4) 0.0005(4) 0.0129(5)
Cl2 0.0320(5) 0.0336(6) 0.0274(5) -0.0055(4) -0.0057(4) -0.0063(4)
Cl3 0.0452(7) 0.0491(7) 0.0418(6) -0.0146(5) 0.0131(5) -0.0252(6)

loop_
_atom_type_symbol
_atom_type_description
_atom_type_scat_dispersion_real
_atom_type_scat_dispersion_imag
_atom_type_scat_source
C C 0.0033 0.0016 'International Tables Vol C Tables 4.2.6.8 and 6.1.1.4'
H H 0.0000 0.0000 'International Tables Vol C Tables 4.2.6.8 and 6.1.1.4'
B B 0.0013 0.0007 'International Tables Vol C Tables 4.2.6.8 and 6.1.1.4'
N N 0.0061 0.0033 'International Tables Vol C Tables 4.2.6.8 and 6.1.1.4'
P P 0.1023 0.0942 'International Tables Vol C Tables 4.2.6.8 and 6.1.1.4'
S S 0.1246 0.1234 'International Tables Vol C Tables 4.2.6.8 and 6.1.1.4'
Cl Cl 0.1484 0.1585 'International Tables Vol C Tables 4.2.6.8 and 6.1.1.4'
Rh Rh -1.1178 0.9187 'International Tables Vol C Tables 4.2.6.8 and 6.1.1.4'
D D 0.0000 0.0000 'International Tables Vol C Tables 4.2.6.8 and 6.1.1.4'

loop_
_geom_angle_atom_site_label_1
_geom_angle_atom_site_label_2
_geom_angle_atom_site_label_3
_geom_angle
B3 Rh1 C2 129.36(14)
B3 Rh1 C1 93.47(14)
C2 Rh1 C1 37.19(13)
B3 Rh1 P1 109.13(11)
C2 Rh1 P1 89.32(11)
C1 Rh1 P1 93.39(10)
B3 Rh1 B4 45.05(14)
C2 Rh1 B4 103.20(14)
C1 Rh1 B4 83.38(14)
P1 Rh1 B4 153.31(10)
B3 Rh1 S2 119.58(11)
C2 Rh1 S2 92.71(10)
C1 Rh1 S2 124.32(11)
P1 Rh1 S2 112.86(3)
B4 Rh1 S2 90.30(10)
B3 Rh1 B7 44.14(14)
C2 Rh1 B7 172.02(14)
C1 Rh1 B7 137.44(13)
P1 Rh1 B7 97.43(10)
B4 Rh1 B7 68.91(13)
S2 Rh1 B7 88.59(10)
B3 Rh1 B5 86.42(14)
C2 Rh1 B5 89.42(15)
C1 Rh1 B5 97.25(14)
P1 Rh1 B5 160.60(9)
B4 Rh1 B5 44.94(13)
S2 Rh1 B5 47.89(9)
B7 Rh1 B5 85.61(14)
B3 Rh1 B6 85.03(14)
C2 Rh1 B6 138.79(14)
C1 Rh1 B6 165.59(14)
P1 Rh1 B6 100.65(9)
B4 Rh1 B6 85.47(13)
S2 Rh1 B6 46.51(9)
B7 Rh1 B6 44.03(13)
B5 Rh1 B6 68.36(14)
C15 P1 C9 104.77(15)
C15 P1 C3 98.16(15)
C9 P1 C3 103.16(15)
C15 P1 Rh1 117.93(10)
C9 P1 Rh1 112.75(10)
C3 P1 Rh1 117.91(11)
B6 S2 B5 91.21(17)
B6 S2 B8 57.73(17)
B5 S2 B8 57.84(18)
B6 S2 Rh1 70.31(12)
B5 S2 Rh1 67.53(12)
B8 S2 Rh1 99.41(12)
C21 N1 C25 118.7(3)
C21 N1 B3 120.2(3)
C25 N1 B3 121.1(3)
H1A C1 H1B 110(3)
H1A C1 C2 123(2)
H1B C1 C2 122(2)
H1A C1 Rh1 115(2)
H1B C1 Rh1 108(2)
C2 C1 Rh1 71.2(2)
H2B C2 H2A 113(3)
H2B C2 C1 122(2)
H2A C2 C1 121(2)
H2B C2 Rh1 108(2)
H2A C2 Rh1 112(2)
C1 C2 Rh1 71.6(2)
C8 C3 C4 118.6(3)
C8 C3 P1 121.2(3)
C4 C3 P1 120.0(3)
H4 C4 C5 121(2)
H4 C4 C3 118(2)
C5 C4 C3 120.8(3)
H5 C5 C4 118(2)
H5 C5 C6 122(2)
C4 C5 C6 119.9(3)
H6 C6 C7 116(2)
H6 C6 C5 123(2)
C7 C6 C5 120.4(3)
H7 C7 C6 123(3)
H7 C7 C8 117(3)
C6 C7 C8 119.9(3)
H8 C8 C3 119(2)
H8 C8 C7 120(2)
C3 C8 C7 120.3(3)
C14 C9 C10 118.5(3)
C14 C9 P1 122.0(3)
C10 C9 P1 119.3(2)
H10 C10 C11 121(2)
H10 C10 C9 119(2)
C11 C10 C9 120.4(3)
H11 C11 C10 118(3)
H11 C11 C12 121(3)
C10 C11 C12 120.7(3)
H12 C12 C13 119(2)
H12 C12 C11 122(2)
C13 C12 C11 119.4(3)
H13 C13 C12 122(2)
H13 C13 C14 118(2)
C12 C13 C14 120.1(3)
H14 C14 C13 121(3)
H14 C14 C9 118(3)
C13 C14 C9 120.9(3)
C20 C15 C16 118.4(3)
C20 C15 P1 125.6(3)
C16 C15 P1 116.0(3)
H16 C16 C17 123(2)
H16 C16 C15 117(2)
C17 C16 C15 120.5(3)
H17 C17 C16 121(2)
H17 C17 C18 118(2)
C16 C17 C18 120.5(3)
H18 C18 C19 120(2)
H18 C18 C17 120(2)
C19 C18 C17 119.7(3)
H19 C19 C18 121(2)
H19 C19 C20 119(2)
C18 C19 C20 120.3(3)
H20 C20 C15 123(2)
H20 C20 C19 117(2)
C15 C20 C19 120.6(3)
H21 C21 N1 116(2)
H21 C21 C22 122(2)
N1 C21 C22 121.9(3)
H22 C22 C23 120(2)
H22 C22 C21 121(2)
C23 C22 C21 119.1(3)
H23 C23 C22 120(2)
H23 C23 C24 120(2)
C22 C23 C24 119.2(3)
H24 C24 C25 117(2)
H24 C24 C23 123(2)
C25 C24 C23 119.4(3)
H25 C25 N1 114(2)
H25 C25 C24 124(2)
N1 C25 C24 121.7(3)
Cl3 C26 Cl1 111.0(2)
Cl3 C26 Cl2 110.2(2)
Cl1 C26 Cl2 111.3(2)
Cl3 C26 D1 108(3)
Cl1 C26 D1 107(3)
Cl2 C26 D1 109(3)
N1 B3 B7 125.4(3)
N1 B3 B4 127.8(3)
B7 B3 B4 103.3(3)
N1 B3 B9 119.5(3)
B7 B3 B9 64.4(2)
B4 B3 B9 63.0(2)
N1 B3 Rh1 127.7(2)
B7 B3 Rh1 77.24(19)
B4 B3 Rh1 76.28(19)
B9 B3 Rh1 112.8(2)
H4S B4 B3 119(2)
H4S B4 B10 120(2)
B3 B4 B10 111.8(3)
H4S B4 B9 128(2)
B3 B4 B9 58.6(2)
B10 B4 B9 59.5(2)
H4S B4 B5 112(2)
B3 B4 B5 121.1(3)
B10 B4 B5 58.3(2)
B9 B4 B5 107.9(3)
H4S B4 Rh1 125(2)
B3 B4 Rh1 58.67(16)
B10 B4 Rh1 106.8(2)
B9 B4 Rh1 98.4(2)
B5 B4 Rh1 69.31(17)
H5S B5 B10 122.2(18)
H5S B5 B4 115.9(19)
B10 B5 B4 59.5(2)
H5S B5 B8 126.5(19)
B10 B5 B8 56.9(2)
B4 B5 B8 106.7(3)
H5S B5 S2 110.9(18)
B10 B5 S2 114.8(3)
B4 B5 S2 125.3(3)
B8 B5 S2 62.05(17)
H5S B5 Rh1 125.8(19)
B10 B5 Rh1 105.1(2)
B4 B5 Rh1 65.74(17)
B8 B5 Rh1 100.0(2)
S2 B5 Rh1 64.59(12)
H6S B6 B11 121.0(19)
H6S B6 B7 117(2)
B11 B6 B7 60.0(2)
H6S B6 B8 125(2)
B11 B6 B8 57.0(2)
B7 B6 B8 106.7(3)
H6S B6 S2 111.5(19)
B11 B6 S2 115.1(3)
B7 B6 S2 123.6(2)
B8 B6 S2 62.63(18)
H6S B6 Rh1 129.7(19)
B11 B6 Rh1 103.1(2)
B7 B6 Rh1 64.29(17)
B8 B6 Rh1 97.7(2)
S2 B6 Rh1 63.17(12)
H7S B7 B3 121(2)
H7S B7 B11 116(2)
B3 B7 B11 111.7(3)
H7S B7 B9 125(2)
B3 B7 B9 58.6(2)
B11 B7 B9 58.8(2)
H7S B7 B6 111(2)
B3 B7 B6 123.7(3)
B11 B7 B6 58.0(2)
B9 B7 B6 107.9(3)
H7S B7 Rh1 130(2)
B3 B7 Rh1 58.62(17)
B11 B7 Rh1 106.9(2)
B9 B7 Rh1 97.3(2)
B6 B7 Rh1 71.67(18)
H8S B8 B11 125(2)
H8S B8 B10 123.5(19)
B11 B8 B10 63.6(2)
H8S B8 B6 128(2)
B11 B8 B6 57.8(2)
B10 B8 B6 104.1(3)
H8S B8 B5 127(2)
B11 B8 B5 103.2(3)
B10 B8 B5 57.5(2)
B6 B8 B5 93.9(3)
H8S B8 S2 110.7(19)
B11 B8 S2 113.1(2)
B10 B8 S2 113.5(3)
B6 B8 S2 59.64(17)
B5 B8 S2 60.11(17)
H9S B9 B3 121(2)
H9S B9 B11 118(2)
B3 B9 B11 111.3(3)
H9S B9 B10 118(2)
B3 B9 B10 111.8(3)
B11 B9 B10 62.3(2)
H9S B9 B4 128(2)
B3 B9 B4 58.4(2)
B11 B9 B4 105.5(3)
B10 B9 B4 59.8(2)
H9S B9 B7 129(2)
B3 B9 B7 57.0(2)
B11 B9 B7 59.9(2)
B10 B9 B7 105.0(3)
B4 B9 B7 95.4(2)
H10S B10 B8 116.1(19)
H10S B10 B5 123.4(19)
B8 B10 B5 65.6(2)
H10S B10 B9 116.8(19)
B8 B10 B9 112.5(3)
B5 B10 B9 112.1(3)
H10S B10 B4 122.5(19)
B8 B10 B4 115.9(3)
B5 B10 B4 62.2(2)
B9 B10 B4 60.7(2)
H10S B10 B11 123.8(19)
B8 B10 B11 58.0(2)
B5 B10 B11 104.9(3)
B9 B10 B11 58.8(2)
B4 B10 B11 103.6(3)
H11S B11 B8 116(2)
H11S B11 B6 120(2)
B8 B11 B6 65.2(2)
H11S B11 B9 119(2)
B8 B11 B9 112.9(3)
B6 B11 B9 113.2(3)
H11S B11 B7 122(2)
B8 B11 B7 114.8(3)
B6 B11 B7 61.9(2)
B9 B11 B7 61.3(2)
H11S B11 B10 126(2)
B8 B11 B10 58.3(2)
B6 B11 B10 105.6(3)
B9 B11 B10 58.9(2)
B7 B11 B10 103.5(3)

loop_
_geom_bond_atom_site_label_1
_geom_bond_atom_site_label_2
_geom_bond_distance
Rh1 B3 2.079(4)
Rh1 C2 2.165(3)
Rh1 C1 2.171(4)
Rh1 P1 2.2981(9)
Rh1 B4 2.365(4)
Rh1 S2 2.3721(9)
Rh1 B7 2.376(4)
Rh1 B5 2.427(4)
Rh1 B6 2.503(4)
P1 C15 1.833(3)
P1 C9 1.834(3)
P1 C3 1.841(3)
S2 B6 1.929(4)
S2 B5 1.948(4)
S2 B8 1.985(4)
N1 C21 1.354(4)
N1 C25 1.358(4)
N1 B3 1.539(5)
C1 H1A 0.88(4)
C1 H1B 0.94(4)
C1 C2 1.383(5)
C2 H2B 0.87(4)
C2 H2A 0.96(3)
C3 C8 1.389(5)
C3 C4 1.400(5)
C4 H4 0.94(4)
C4 C5 1.376(5)
C5 H5 0.90(4)
C5 C6 1.379(5)
C6 H6 0.90(4)
C6 C7 1.378(5)
C7 H7 0.87(4)
C7 C8 1.393(5)
C8 H8 0.93(4)
C9 C14 1.391(5)
C9 C10 1.407(4)
C10 H10 1.02(4)
C10 C11 1.378(5)
C11 H11 0.87(4)
C11 C12 1.390(5)
C12 H12 0.94(4)
C12 C13 1.386(5)
C13 H13 0.92(4)
C13 C14 1.388(5)
C14 H14 0.86(4)
C15 C20 1.386(5)
C15 C16 1.408(5)
C16 H16 0.91(4)
C16 C17 1.379(5)
C17 H17 0.89(4)
C17 C18 1.387(5)
C18 H18 0.97(4)
C18 C19 1.372(5)
C19 H19 0.96(4)
C19 C20 1.400(5)
C20 H20 0.94(4)
C21 H21 0.90(4)
C21 C22 1.382(5)
C22 H22 0.91(4)
C22 C23 1.382(5)
C23 H23 0.97(4)
C23 C24 1.387(5)
C24 H24 0.96(4)
C24 C25 1.377(5)
C25 H25 0.92(4)
C26 Cl3 1.754(4)
C26 Cl1 1.755(4)
C26 Cl2 1.760(4)
C26 D1 0.91(4)
B3 B7 1.696(5)
B3 B4 1.723(5)
B3 B9 1.725(5)
B4 H4S 1.01(4)
B4 B10 1.785(6)
B4 B9 1.802(6)
B4 B5 1.832(5)
B5 H5S 1.11(4)
B5 B10 1.762(6)
B5 B8 1.902(6)
B6 H6S 1.08(4)
B6 B11 1.762(5)
B6 B7 1.833(5)
B6 B8 1.890(6)
B7 H7S 1.07(4)
B7 B11 1.799(6)
B7 B9 1.824(5)
B8 H8S 1.06(4)
B8 B11 1.745(6)
B8 B10 1.751(6)
B9 H9S 1.06(4)
B9 B11 1.779(6)
B9 B10 1.781(6)
B10 H10S 1.11(4)
B10 B11 1.843(6)
B11 H11S 1.04(4)

loop_
_geom_torsion_atom_site_label_1
_geom_torsion_atom_site_label_2
_geom_torsion_atom_site_label_3
_geom_torsion_atom_site_label_4
_geom_torsion
B3 Rh1 P1 C15 -38.38(17)
C2 Rh1 P1 C15 -170.23(16)
C1 Rh1 P1 C15 -133.24(16)
B4 Rh1 P1 C15 -51.2(3)
S2 Rh1 P1 C15 97.12(13)
B7 Rh1 P1 C15 5.51(15)
B5 Rh1 P1 C15 103.4(3)
B6 Rh1 P1 C15 50.01(15)
B3 Rh1 P1 C9 83.97(16)
C2 Rh1 P1 C9 -47.88(15)
C1 Rh1 P1 C9 -10.89(16)
B4 Rh1 P1 C9 71.1(3)
S2 Rh1 P1 C9 -140.53(12)
B7 Rh1 P1 C9 127.86(15)
B5 Rh1 P1 C9 -134.2(3)
B6 Rh1 P1 C9 172.36(15)
B3 Rh1 P1 C3 -155.93(16)
C2 Rh1 P1 C3 72.22(16)
C1 Rh1 P1 C3 109.20(15)
B4 Rh1 P1 C3 -168.8(2)
S2 Rh1 P1 C3 -20.44(12)
B7 Rh1 P1 C3 -112.05(15)
B5 Rh1 P1 C3 -14.1(3)
B6 Rh1 P1 C3 -67.55(15)
B3 Rh1 S2 B6 47.49(17)
C2 Rh1 S2 B6 -173.32(16)
C1 Rh1 S2 B6 165.64(17)
P1 Rh1 S2 B6 -82.91(13)
B4 Rh1 S2 B6 83.45(16)
B7 Rh1 S2 B6 14.56(15)
B5 Rh1 S2 B6 99.92(19)
B3 Rh1 S2 B5 -52.43(18)
C2 Rh1 S2 B5 86.76(17)
C1 Rh1 S2 B5 65.72(18)
P1 Rh1 S2 B5 177.17(14)
B4 Rh1 S2 B5 -16.46(17)
B7 Rh1 S2 B5 -85.36(16)
B6 Rh1 S2 B5 -99.92(19)
B3 Rh1 S2 B8 -3.16(18)
C2 Rh1 S2 B8 136.03(16)
C1 Rh1 S2 B8 114.99(17)
P1 Rh1 S2 B8 -133.56(13)
B4 Rh1 S2 B8 32.81(16)
B7 Rh1 S2 B8 -36.09(16)
B5 Rh1 S2 B8 49.27(19)
B6 Rh1 S2 B8 -50.65(18)
B3 Rh1 C1 H1A -76(2)
C2 Rh1 C1 H1A 118(2)
P1 Rh1 C1 H1A 34(2)
B4 Rh1 C1 H1A -120(2)
S2 Rh1 C1 H1A 154(2)
B7 Rh1 C1 H1A -71(2)
B5 Rh1 C1 H1A -163(2)
B6 Rh1 C1 H1A -159(2)
B3 Rh1 C1 H1B 48(2)
C2 Rh1 C1 H1B -118(2)
P1 Rh1 C1 H1B 158(2)
B4 Rh1 C1 H1B 4(2)
S2 Rh1 C1 H1B -82(2)
B7 Rh1 C1 H1B 53(2)
B5 Rh1 C1 H1B -39(2)
B6 Rh1 C1 H1B -35(2)
B3 Rh1 C1 C2 166.2(2)
P1 Rh1 C1 C2 -84.4(2)
B4 Rh1 C1 C2 122.2(2)
S2 Rh1 C1 C2 36.4(3)
B7 Rh1 C1 C2 170.8(2)
B5 Rh1 C1 C2 79.4(2)
B6 Rh1 C1 C2 82.7(6)
H1A C1 C2 H2B 152(4)
H1B C1 C2 H2B 0(4)
Rh1 C1 C2 H2B -100(3)
H1A C1 C2 H2A -2(4)
H1B C1 C2 H2A -154(3)
Rh1 C1 C2 H2A 105(2)
H1A C1 C2 Rh1 -108(3)
H1B C1 C2 Rh1 101(2)
B3 Rh1 C2 H2B 101(2)
C1 Rh1 C2 H2B 118(2)
P1 Rh1 C2 H2B -145(2)
B4 Rh1 C2 H2B 59(2)
S2 Rh1 C2 H2B -32(2)
B5 Rh1 C2 H2B 16(2)
B6 Rh1 C2 H2B -40(2)
B3 Rh1 C2 H2A -134(2)
C1 Rh1 C2 H2A -116(2)
P1 Rh1 C2 H2A -20(2)
B4 Rh1 C2 H2A -176(2)
S2 Rh1 C2 H2A 93(2)
B5 Rh1 C2 H2A 141(2)
B6 Rh1 C2 H2A 86(2)
B3 Rh1 C2 C1 -17.9(3)
P1 Rh1 C2 C1 96.5(2)
B4 Rh1 C2 C1 -59.7(2)
S2 Rh1 C2 C1 -150.6(2)
B5 Rh1 C2 C1 -102.8(2)
B6 Rh1 C2 C1 -158.0(2)
C15 P1 C3 C8 -134.5(3)
C9 P1 C3 C8 118.1(3)
Rh1 P1 C3 C8 -6.8(3)
C15 P1 C3 C4 41.5(3)
C9 P1 C3 C4 -65.8(3)
Rh1 P1 C3 C4 169.2(2)
C8 C3 C4 H4 180(3)
P1 C3 C4 H4 4(3)
C8 C3 C4 C5 2.0(5)
P1 C3 C4 C5 -174.2(3)
H4 C4 C5 H5 1(4)
C3 C4 C5 H5 179(3)
H4 C4 C5 C6 -178(3)
C3 C4 C5 C6 -0.4(5)
H5 C5 C6 H6 -1(4)
C4 C5 C6 H6 178(3)
H5 C5 C6 C7 180(3)
C4 C5 C6 C7 -1.4(5)
H6 C6 C7 H7 0(4)
C5 C6 C7 H7 180(3)
H6 C6 C7 C8 -178(3)
C5 C6 C7 C8 1.6(5)
C4 C3 C8 H8 -178(3)
P1 C3 C8 H8 -2(3)
C4 C3 C8 C7 -1.8(5)
P1 C3 C8 C7 174.3(3)
H7 C7 C8 H8 -2(4)
C6 C7 C8 H8 177(3)
H7 C7 C8 C3 -178(3)
C6 C7 C8 C3 0.0(5)
C15 P1 C9 C14 -123.6(3)
C3 P1 C9 C14 -21.3(3)
Rh1 P1 C9 C14 107.0(3)
C15 P1 C9 C10 62.1(3)
C3 P1 C9 C10 164.3(3)
Rh1 P1 C9 C10 -67.4(3)
C14 C9 C10 H10 -174(2)
P1 C9 C10 H10 1(2)
C14 C9 C10 C11 1.5(5)
P1 C9 C10 C11 176.1(3)
H10 C10 C11 H11 -4(4)
C9 C10 C11 H11 -179(3)
H10 C10 C11 C12 174(2)
C9 C10 C11 C12 -1.5(6)
H11 C11 C12 H12 -3(4)
C10 C11 C12 H12 180(3)
H11 C11 C12 C13 177(3)
C10 C11 C12 C13 -0.2(6)
H12 C12 C13 H13 1(4)
C11 C12 C13 H13 -179(3)
H12 C12 C13 C14 -178(3)
C11 C12 C13 C14 1.9(5)
H13 C13 C14 H14 -1(4)
C12 C13 C14 H14 179(3)
H13 C13 C14 C9 179(3)
C12 C13 C14 C9 -1.9(5)
C10 C9 C14 H14 180(3)
P1 C9 C14 H14 5(3)
C10 C9 C14 C13 0.2(5)
P1 C9 C14 C13 -174.2(3)
C9 P1 C15 C20 -11.4(3)
C3 P1 C15 C20 -117.4(3)
Rh1 P1 C15 C20 114.9(3)
C9 P1 C15 C16 166.5(2)
C3 P1 C15 C16 60.5(3)
Rh1 P1 C15 C16 -67.2(3)
C20 C15 C16 H16 179(3)
P1 C15 C16 H16 1(3)
C20 C15 C16 C17 0.5(5)
P1 C15 C16 C17 -177.6(3)
H16 C16 C17 H17 -2(4)
C15 C16 C17 H17 176(3)
H16 C16 C17 C18 -180(3)
C15 C16 C17 C18 -1.8(5)
H17 C17 C18 H18 5(4)
C16 C17 C18 H18 -177(2)
H17 C17 C18 C19 -176(3)
C16 C17 C18 C19 1.7(5)
H18 C18 C19 H19 2(4)
C17 C18 C19 H19 -177(2)
H18 C18 C19 C20 179(2)
C17 C18 C19 C20 -0.3(5)
C16 C15 C20 H20 -180(3)
P1 C15 C20 H20 -2(3)
C16 C15 C20 C19 0.9(5)
P1 C15 C20 C19 178.7(3)
H19 C19 C20 H20 -4(4)
C18 C19 C20 H20 179(3)
H19 C19 C20 C15 175(2)
C18 C19 C20 C15 -1.0(5)
C25 N1 C21 H21 -179(3)
B3 N1 C21 H21 4(3)
C25 N1 C21 C22 0.5(5)
B3 N1 C21 C22 -177.1(3)
H21 C21 C22 H22 -1(4)
N1 C21 C22 H22 179(3)
H21 C21 C22 C23 -180(3)
N1 C21 C22 C23 0.9(5)
H22 C22 C23 H23 -7(4)
C21 C22 C23 H23 172(2)
H22 C22 C23 C24 180(3)
C21 C22 C23 C24 -1.6(5)
H23 C23 C24 H24 7(4)
C22 C23 C24 H24 -180(3)
H23 C23 C24 C25 -172(2)
C22 C23 C24 C25 0.9(5)
C21 N1 C25 H25 178(2)
B3 N1 C25 H25 -4(2)
C21 N1 C25 C24 -1.2(5)
B3 N1 C25 C24 176.4(3)
H24 C24 C25 H25 1(4)
C23 C24 C25 H25 -179(3)
H24 C24 C25 N1 -179(2)
C23 C24 C25 N1 0.5(5)
C21 N1 B3 B7 -8.0(5)
C25 N1 B3 B7 174.5(3)
C21 N1 B3 B4 -163.3(3)
C25 N1 B3 B4 19.2(5)
C21 N1 B3 B9 -86.1(4)
C25 N1 B3 B9 96.4(4)
C21 N1 B3 Rh1 94.0(4)
C25 N1 B3 Rh1 -83.6(4)
C2 Rh1 B3 N1 61.2(4)
C1 Rh1 B3 N1 50.5(3)
P1 Rh1 B3 N1 -44.4(3)
B4 Rh1 B3 N1 127.5(4)
S2 Rh1 B3 N1 -176.4(2)
B7 Rh1 B3 N1 -125.1(4)
B5 Rh1 B3 N1 147.5(3)
B6 Rh1 B3 N1 -143.9(3)
C2 Rh1 B3 B7 -173.69(19)
C1 Rh1 B3 B7 175.6(2)
P1 Rh1 B3 B7 80.75(18)
B4 Rh1 B3 B7 -107.4(3)
S2 Rh1 B3 B7 -51.3(2)
B5 Rh1 B3 B7 -87.4(2)
B6 Rh1 B3 B7 -18.82(19)
C2 Rh1 B3 B4 -66.3(3)
C1 Rh1 B3 B4 -77.1(2)
P1 Rh1 B3 B4 -171.88(16)
S2 Rh1 B3 B4 56.1(2)
B7 Rh1 B3 B4 107.4(3)
B5 Rh1 B3 B4 20.0(2)
B6 Rh1 B3 B4 88.6(2)
C2 Rh1 B3 B9 -118.8(3)
C1 Rh1 B3 B9 -129.5(2)
P1 Rh1 B3 B9 135.7(2)
B4 Rh1 B3 B9 -52.5(2)
S2 Rh1 B3 B9 3.6(3)
B7 Rh1 B3 B9 54.9(2)
B5 Rh1 B3 B9 -32.5(2)
B6 Rh1 B3 B9 36.1(2)
N1 B3 B4 H4S -12(2)
B7 B3 B4 H4S -171(2)
B9 B3 B4 H4S -120(2)
Rh1 B3 B4 H4S 116(2)
N1 B3 B4 B10 135.6(3)
B7 B3 B4 B10 -23.9(3)
B9 B3 B4 B10 27.9(3)
Rh1 B3 B4 B10 -97.0(2)
N1 B3 B4 B9 107.7(4)
B7 B3 B4 B9 -51.8(2)
Rh1 B3 B4 B9 -124.9(2)
N1 B3 B4 B5 -159.3(3)
B7 B3 B4 B5 41.2(4)
B9 B3 B4 B5 93.0(3)
Rh1 B3 B4 B5 -31.8(3)
N1 B3 B4 Rh1 -127.5(4)
B7 B3 B4 Rh1 73.1(2)
B9 B3 B4 Rh1 124.9(2)
B3 Rh1 B4 H4S -106(3)
C2 Rh1 B4 H4S 28(3)
C1 Rh1 B4 H4S -4(3)
P1 Rh1 B4 H4S -88(3)
S2 Rh1 B4 H4S 121(3)
B7 Rh1 B4 H4S -151(3)
B5 Rh1 B4 H4S 103(3)
B6 Rh1 B4 H4S 167(3)
C2 Rh1 B4 B3 133.3(2)
C1 Rh1 B4 B3 101.7(2)
P1 Rh1 B4 B3 17.3(3)
S2 Rh1 B4 B3 -133.80(18)
B7 Rh1 B4 B3 -45.43(19)
B5 Rh1 B4 B3 -151.1(3)
B6 Rh1 B4 B3 -87.5(2)
B3 Rh1 B4 B10 105.6(3)
C2 Rh1 B4 B10 -121.0(2)
C1 Rh1 B4 B10 -152.7(2)
P1 Rh1 B4 B10 122.9(2)
S2 Rh1 B4 B10 -28.2(2)
B7 Rh1 B4 B10 60.2(2)
B5 Rh1 B4 B10 -45.5(2)
B6 Rh1 B4 B10 18.2(2)
B3 Rh1 B4 B9 45.0(2)
C2 Rh1 B4 B9 178.4(2)
C1 Rh1 B4 B9 146.7(2)
P1 Rh1 B4 B9 62.3(3)
S2 Rh1 B4 B9 -88.76(19)
B7 Rh1 B4 B9 -0.39(19)
B5 Rh1 B4 B9 -106.1(3)
B6 Rh1 B4 B9 -42.5(2)
B3 Rh1 B4 B5 151.1(3)
C2 Rh1 B4 B5 -75.5(2)
C1 Rh1 B4 B5 -107.2(2)
P1 Rh1 B4 B5 168.40(18)
S2 Rh1 B4 B5 17.31(18)
B7 Rh1 B4 B5 105.7(2)
B6 Rh1 B4 B5 63.6(2)
H4S B4 B5 H5S -1(3)
B3 B4 B5 H5S 148(2)
B10 B4 B5 H5S -114(2)
B9 B4 B5 H5S -148(2)
Rh1 B4 B5 H5S 120(2)
H4S B4 B5 B10 113(2)
B3 B4 B5 B10 -97.9(3)
B9 B4 B5 B10 -34.3(3)
Rh1 B4 B5 B10 -126.7(2)
H4S B4 B5 B8 146(2)
B3 B4 B5 B8 -64.8(4)
B10 B4 B5 B8 33.1(2)
B9 B4 B5 B8 -1.2(3)
Rh1 B4 B5 B8 -93.6(2)
H4S B4 B5 S2 -147(2)
B3 B4 B5 S2 2.4(5)
B10 B4 B5 S2 100.3(3)
B9 B4 B5 S2 66.0(4)
Rh1 B4 B5 S2 -26.4(2)
H4S B4 B5 Rh1 -121(2)
B3 B4 B5 Rh1 28.8(3)
B10 B4 B5 Rh1 126.7(2)
B9 B4 B5 Rh1 92.4(2)
B6 S2 B5 H5S 171(2)
B8 S2 B5 H5S 121(2)
Rh1 S2 B5 H5S -121(2)
B6 S2 B5 B10 27.6(3)
B8 S2 B5 B10 -22.3(2)
Rh1 S2 B5 B10 95.7(3)
B6 S2 B5 B4 -41.4(3)
B8 S2 B5 B4 -91.4(3)
Rh1 S2 B5 B4 26.6(3)
B6 S2 B5 B8 49.9(2)
Rh1 S2 B5 B8 117.98(18)
B6 S2 B5 Rh1 -68.08(13)
B8 S2 B5 Rh1 -117.98(18)
B3 Rh1 B5 H5S -125(2)
C2 Rh1 B5 H5S 4(2)
C1 Rh1 B5 H5S -32(2)
P1 Rh1 B5 H5S 90(2)
B4 Rh1 B5 H5S -105(2)
S2 Rh1 B5 H5S 98(2)
B7 Rh1 B5 H5S -170(2)
B6 Rh1 B5 H5S 149(2)
B3 Rh1 B5 B10 25.7(2)
C2 Rh1 B5 B10 155.2(2)
C1 Rh1 B5 B10 118.7(2)
P1 Rh1 B5 B10 -118.5(3)
B4 Rh1 B5 B10 45.7(2)
S2 Rh1 B5 B10 -110.6(3)
B7 Rh1 B5 B10 -18.6(2)
B6 Rh1 B5 B10 -60.4(2)
B3 Rh1 B5 B4 -20.0(2)
C2 Rh1 B5 B4 109.5(2)
C1 Rh1 B5 B4 73.0(2)
P1 Rh1 B5 B4 -164.2(2)
S2 Rh1 B5 B4 -156.3(2)
B7 Rh1 B5 B4 -64.28(19)
B6 Rh1 B5 B4 -106.1(2)
B3 Rh1 B5 B8 83.9(2)
C2 Rh1 B5 B8 -146.6(2)
C1 Rh1 B5 B8 177.0(2)
P1 Rh1 B5 B8 -60.2(4)
B4 Rh1 B5 B8 104.0(3)
S2 Rh1 B5 B8 -52.38(17)
B7 Rh1 B5 B8 39.7(2)
B6 Rh1 B5 B8 -2.12(18)
B3 Rh1 B5 S2 136.32(14)
C2 Rh1 B5 S2 -94.18(14)
C1 Rh1 B5 S2 -130.63(13)
P1 Rh1 B5 S2 -7.9(4)
B4 Rh1 B5 S2 156.3(2)
B7 Rh1 B5 S2 92.07(13)
B6 Rh1 B5 S2 50.26(12)
B5 S2 B6 H6S -170(2)
B8 S2 B6 H6S -120(2)
Rh1 S2 B6 H6S 125(2)
B5 S2 B6 B11 -26.9(3)
B8 S2 B6 B11 23.1(2)
Rh1 S2 B6 B11 -92.5(2)
B5 S2 B6 B7 42.5(3)
B8 S2 B6 B7 92.5(3)
Rh1 S2 B6 B7 -23.0(2)
B5 S2 B6 B8 -50.0(2)
Rh1 S2 B6 B8 -115.55(17)
B5 S2 B6 Rh1 65.57(13)
B8 S2 B6 Rh1 115.55(17)
B3 Rh1 B6 H6S 124(3)
C2 Rh1 B6 H6S -86(3)
C1 Rh1 B6 H6S -152(3)
P1 Rh1 B6 H6S 15(3)
B4 Rh1 B6 H6S 169(3)
S2 Rh1 B6 H6S -97(3)
B7 Rh1 B6 H6S 105(3)
B5 Rh1 B6 H6S -148(3)
B3 Rh1 B6 B11 -28.2(2)
C2 Rh1 B6 B11 121.9(2)
C1 Rh1 B6 B11 56.3(6)
P1 Rh1 B6 B11 -136.8(2)
B4 Rh1 B6 B11 17.0(2)
S2 Rh1 B6 B11 111.7(2)
B7 Rh1 B6 B11 -47.1(2)
B5 Rh1 B6 B11 59.9(2)
B3 Rh1 B6 B7 18.86(19)
C2 Rh1 B6 B7 169.0(2)
C1 Rh1 B6 B7 103.4(5)
P1 Rh1 B6 B7 -89.70(16)
B4 Rh1 B6 B7 64.07(19)
S2 Rh1 B6 B7 158.8(2)
B5 Rh1 B6 B7 106.98(19)
B3 Rh1 B6 B8 -86.0(2)
C2 Rh1 B6 B8 64.1(3)
C1 Rh1 B6 B8 -1.4(6)
P1 Rh1 B6 B8 165.44(17)
B4 Rh1 B6 B8 -40.8(2)
S2 Rh1 B6 B8 53.95(17)
B7 Rh1 B6 B8 -104.9(2)
B5 Rh1 B6 B8 2.12(19)
B3 Rh1 B6 S2 -139.95(14)
C2 Rh1 B6 S2 10.2(2)
C1 Rh1 B6 S2 -55.4(6)
P1 Rh1 B6 S2 111.50(9)
B4 Rh1 B6 S2 -94.74(13)
B7 Rh1 B6 S2 -158.8(2)
B5 Rh1 B6 S2 -51.83(12)
N1 B3 B7 H7S 6(2)
B4 B3 B7 H7S 166(2)
B9 B3 B7 H7S 115(2)
Rh1 B3 B7 H7S -121(2)
N1 B3 B7 B11 -135.4(3)
B4 B3 B7 B11 24.7(3)
B9 B3 B7 B11 -26.2(3)
Rh1 B3 B7 B11 97.1(3)
N1 B3 B7 B9 -109.2(4)
B4 B3 B7 B9 50.9(2)
Rh1 B3 B7 B9 123.3(2)
N1 B3 B7 B6 159.3(3)
B4 B3 B7 B6 -40.5(4)
B9 B3 B7 B6 -91.4(3)
Rh1 B3 B7 B6 31.8(3)
N1 B3 B7 Rh1 127.5(3)
B4 B3 B7 Rh1 -72.3(2)
B9 B3 B7 Rh1 -123.3(2)
H6S B6 B7 H7S 4(3)
B11 B6 B7 H7S -108(2)
B8 B6 B7 H7S -142(2)
S2 B6 B7 H7S 150(2)
Rh1 B6 B7 H7S 127(2)
H6S B6 B7 B3 -152(2)
B11 B6 B7 B3 96.2(3)
B8 B6 B7 B3 62.3(4)
S2 B6 B7 B3 -5.5(5)
Rh1 B6 B7 B3 -28.3(3)
H6S B6 B7 B11 112(2)
B8 B6 B7 B11 -33.9(3)
S2 B6 B7 B11 -101.8(3)
Rh1 B6 B7 B11 -124.6(2)
H6S B6 B7 B9 145(2)
B11 B6 B7 B9 32.6(3)
B8 B6 B7 B9 -1.3(3)
S2 B6 B7 B9 -69.2(3)
Rh1 B6 B7 B9 -92.0(2)
H6S B6 B7 Rh1 -123(2)
B11 B6 B7 Rh1 124.6(2)
B8 B6 B7 Rh1 90.6(2)
S2 B6 B7 Rh1 22.8(2)
B3 Rh1 B7 H7S 105(3)
C1 Rh1 B7 H7S 99(3)
P1 Rh1 B7 H7S -4(3)
B4 Rh1 B7 H7S 152(3)
S2 Rh1 B7 H7S -117(3)
B5 Rh1 B7 H7S -165(3)
B6 Rh1 B7 H7S -102(3)
C1 Rh1 B7 B3 -6.6(3)
P1 Rh1 B7 B3 -109.88(18)
B4 Rh1 B7 B3 46.4(2)
S2 Rh1 B7 B3 137.25(18)
B5 Rh1 B7 B3 89.4(2)
B6 Rh1 B7 B3 152.5(3)
B3 Rh1 B7 B11 -105.6(3)
C1 Rh1 B7 B11 -112.1(2)
P1 Rh1 B7 B11 144.6(2)
B4 Rh1 B7 B11 -59.2(2)
S2 Rh1 B7 B11 31.7(2)
B5 Rh1 B7 B11 -16.2(2)
B6 Rh1 B7 B11 46.9(2)
B3 Rh1 B7 B9 -46.0(2)
C1 Rh1 B7 B9 -52.6(3)
P1 Rh1 B7 B9 -155.87(18)
B4 Rh1 B7 B9 0.39(19)
S2 Rh1 B7 B9 91.26(18)
B5 Rh1 B7 B9 43.4(2)
B6 Rh1 B7 B9 106.5(3)
B3 Rh1 B7 B6 -152.5(3)
C1 Rh1 B7 B6 -159.0(2)
P1 Rh1 B7 B6 97.66(16)
B4 Rh1 B7 B6 -106.1(2)
S2 Rh1 B7 B6 -15.21(16)
B5 Rh1 B7 B6 -63.08(18)
H6S B6 B8 H8S 4(3)
B11 B6 B8 H8S 112(3)
B7 B6 B8 H8S 147(3)
S2 B6 B8 H8S -94(3)
Rh1 B6 B8 H8S -148(3)
H6S B6 B8 B11 -107(2)
B7 B6 B8 B11 35.2(3)
S2 B6 B8 B11 154.9(3)
Rh1 B6 B8 B11 100.6(2)
H6S B6 B8 B10 -153(2)
B11 B6 B8 B10 -45.7(3)
B7 B6 B8 B10 -10.5(3)
S2 B6 B8 B10 109.2(3)
Rh1 B6 B8 B10 54.9(3)
H6S B6 B8 B5 150(2)
B11 B6 B8 B5 -103.1(3)
B7 B6 B8 B5 -67.9(3)
S2 B6 B8 B5 51.81(18)
Rh1 B6 B8 B5 -2.5(2)
H6S B6 B8 S2 98(2)
B11 B6 B8 S2 -154.9(3)
B7 B6 B8 S2 -119.7(3)
Rh1 B6 B8 S2 -54.34(12)
H5S B5 B8 H8S -2(3)
B10 B5 B8 H8S -110(2)
B4 B5 B8 H8S -144(2)
S2 B5 B8 H8S 94(2)
Rh1 B5 B8 H8S 149(2)
H5S B5 B8 B11 154(2)
B10 B5 B8 B11 46.4(3)
B4 B5 B8 B11 12.3(3)
S2 B5 B8 B11 -109.3(2)
Rh1 B5 B8 B11 -55.2(3)
H5S B5 B8 B10 108(2)
B4 B5 B8 B10 -34.1(2)
S2 B5 B8 B10 -155.7(3)
Rh1 B5 B8 B10 -101.6(2)
H5S B5 B8 B6 -148(2)
B10 B5 B8 B6 104.2(3)
B4 B5 B8 B6 70.1(3)
S2 B5 B8 B6 -51.47(17)
Rh1 B5 B8 B6 2.6(2)
H5S B5 B8 S2 -96(2)
B10 B5 B8 S2 155.7(3)
B4 B5 B8 S2 121.6(3)
Rh1 B5 B8 S2 54.09(13)
B6 S2 B8 H8S 123(2)
B5 S2 B8 H8S -122(2)
Rh1 S2 B8 H8S -178(2)
B6 S2 B8 B11 -22.9(2)
B5 S2 B8 B11 92.3(3)
Rh1 S2 B8 B11 36.5(3)
B6 S2 B8 B10 -93.0(3)
B5 S2 B8 B10 22.2(2)
Rh1 S2 B8 B10 -33.6(3)
B5 S2 B8 B6 115.2(2)
Rh1 S2 B8 B6 59.43(16)
B6 S2 B8 B5 -115.2(2)
Rh1 S2 B8 B5 -55.81(17)
N1 B3 B9 H9S -1(2)
B7 B3 B9 H9S -119(2)
B4 B3 B9 H9S 119(2)
Rh1 B3 B9 H9S 179(2)
N1 B3 B9 B11 144.2(3)
B7 B3 B9 B11 26.4(3)
B4 B3 B9 B11 -95.6(3)
Rh1 B3 B9 B11 -35.8(4)
N1 B3 B9 B10 -148.1(3)
B7 B3 B9 B10 94.1(3)
B4 B3 B9 B10 -27.9(3)
Rh1 B3 B9 B10 31.9(3)
N1 B3 B9 B4 -120.2(3)
B7 B3 B9 B4 122.0(3)
Rh1 B3 B9 B4 59.8(2)
N1 B3 B9 B7 117.8(3)
B4 B3 B9 B7 -122.0(3)
Rh1 B3 B9 B7 -62.2(2)
H4S B4 B9 H9S -3(4)
B3 B4 B9 H9S -107(3)
B10 B4 B9 H9S 103(3)
B5 B4 B9 H9S 137(3)
Rh1 B4 B9 H9S -152(3)
H4S B4 B9 B3 104(3)
B10 B4 B9 B3 -149.8(3)
B5 B4 B9 B3 -116.0(3)
Rh1 B4 B9 B3 -45.10(19)
H4S B4 B9 B11 -150(3)
B3 B4 B9 B11 105.8(3)
B10 B4 B9 B11 -44.0(3)
B5 B4 B9 B11 -10.2(3)
Rh1 B4 B9 B11 60.7(3)
H4S B4 B9 B10 -106(3)
B3 B4 B9 B10 149.8(3)
B5 B4 B9 B10 33.8(2)
Rh1 B4 B9 B10 104.7(2)
H4S B4 B9 B7 150(3)
B3 B4 B9 B7 45.6(2)
B10 B4 B9 B7 -104.2(3)
B5 B4 B9 B7 -70.4(3)
Rh1 B4 B9 B7 0.5(2)
H7S B7 B9 H9S -2(4)
B3 B7 B9 H9S 106(3)
B11 B7 B9 H9S -103(3)
B6 B7 B9 H9S -135(3)
Rh1 B7 B9 H9S 152(3)
H7S B7 B9 B3 -107(2)
B11 B7 B9 B3 151.4(3)
B6 B7 B9 B3 119.1(3)
Rh1 B7 B9 B3 46.04(19)
H7S B7 B9 B11 101(2)
B3 B7 B9 B11 -151.4(3)
B6 B7 B9 B11 -32.3(3)
Rh1 B7 B9 B11 -105.3(2)
H7S B7 B9 B10 146(2)
B3 B7 B9 B10 -106.6(3)
B11 B7 B9 B10 44.8(3)
B6 B7 B9 B10 12.5(3)
Rh1 B7 B9 B10 -60.6(3)
H7S B7 B9 B4 -154(2)
B3 B7 B9 B4 -46.5(2)
B11 B7 B9 B4 104.8(3)
B6 B7 B9 B4 72.6(3)
Rh1 B7 B9 B4 -0.5(2)
H8S B8 B10 H10S -1(3)
B11 B8 B10 H10S 115(2)
B6 B8 B10 H10S 158(2)
B5 B8 B10 H10S -117(2)
S2 B8 B10 H10S -140(2)
H8S B8 B10 B5 116(2)
B11 B8 B10 B5 -128.1(3)
B6 B8 B10 B5 -85.6(3)
S2 B8 B10 B5 -22.9(2)
H8S B8 B10 B9 -139(2)
B11 B8 B10 B9 -23.1(3)
B6 B8 B10 B9 19.4(4)
B5 B8 B10 B9 105.0(3)
S2 B8 B10 B9 82.1(3)
H8S B8 B10 B4 154(2)
B11 B8 B10 B4 -90.3(3)
B6 B8 B10 B4 -47.8(4)
B5 B8 B10 B4 37.8(3)
S2 B8 B10 B4 14.9(4)
H8S B8 B10 B11 -116(2)
B6 B8 B10 B11 42.5(2)
B5 B8 B10 B11 128.1(3)
S2 B8 B10 B11 105.2(3)
H5S B5 B10 H10S -9(3)
B4 B5 B10 H10S -112(2)
B8 B5 B10 H10S 106(2)
S2 B5 B10 H10S 130(2)
Rh1 B5 B10 H10S -162(2)
H5S B5 B10 B8 -115(2)
B4 B5 B10 B8 141.4(3)
S2 B5 B10 B8 23.6(2)
Rh1 B5 B10 B8 92.2(2)
H5S B5 B10 B9 139(2)
B4 B5 B10 B9 35.8(3)
B8 B5 B10 B9 -105.6(3)
S2 B5 B10 B9 -82.0(3)
Rh1 B5 B10 B9 -13.4(3)
H5S B5 B10 B4 103(2)
B8 B5 B10 B4 -141.4(3)
S2 B5 B10 B4 -117.8(3)
Rh1 B5 B10 B4 -49.2(2)
H5S B5 B10 B11 -159(2)
B4 B5 B10 B11 97.8(3)
B8 B5 B10 B11 -43.7(2)
S2 B5 B10 B11 -20.1(3)
Rh1 B5 B10 B11 48.5(3)
H9S B9 B10 H10S -6(3)
B3 B9 B10 H10S 142(2)
B11 B9 B10 H10S -115(2)
B4 B9 B10 H10S 114(2)
B7 B9 B10 H10S -158(2)
H9S B9 B10 B8 132(2)
B3 B9 B10 B8 -80.5(4)
B11 B9 B10 B8 22.9(3)
B4 B9 B10 B8 -108.1(3)
B7 B9 B10 B8 -20.5(4)
H9S B9 B10 B5 -157(2)
B3 B9 B10 B5 -8.9(4)
B11 B9 B10 B5 94.5(3)
B4 B9 B10 B5 -36.4(3)
B7 B9 B10 B5 51.1(4)
H9S B9 B10 B4 -120(2)
B3 B9 B10 B4 27.5(3)
B11 B9 B10 B4 131.0(3)
B7 B9 B10 B4 87.5(3)
H9S B9 B10 B11 109(2)
B3 B9 B10 B11 -103.4(3)
B4 B9 B10 B11 -131.0(3)
B7 B9 B10 B11 -43.4(2)
H4S B4 B10 H10S 15(3)
B3 B4 B10 H10S -132(2)
B9 B4 B10 H10S -105(2)
B5 B4 B10 H10S 114(2)
Rh1 B4 B10 H10S 165(2)
H4S B4 B10 B8 -138(2)
B3 B4 B10 B8 74.9(4)
B9 B4 B10 B8 102.4(3)
B5 B4 B10 B8 -39.1(3)
Rh1 B4 B10 B8 12.5(4)
H4S B4 B10 B5 -99(2)
B3 B4 B10 B5 114.0(3)
B9 B4 B10 B5 141.5(3)
Rh1 B4 B10 B5 51.6(2)
H4S B4 B10 B9 119(2)
B3 B4 B10 B9 -27.6(3)
B5 B4 B10 B9 -141.5(3)
Rh1 B4 B10 B9 -89.9(2)
H4S B4 B10 B11 161(2)
B3 B4 B10 B11 14.1(3)
B9 B4 B10 B11 41.6(2)
B5 B4 B10 B11 -99.9(3)
Rh1 B4 B10 B11 -48.3(3)
H8S B8 B11 H11S -4(3)
B10 B8 B11 H11S -118(2)
B6 B8 B11 H11S 113(2)
B5 B8 B11 H11S -161(2)
S2 B8 B11 H11S 136(2)
H8S B8 B11 B6 -117(2)
B10 B8 B11 B6 129.2(3)
B5 B8 B11 B6 86.2(3)
S2 B8 B11 B6 23.4(2)
H8S B8 B11 B9 137(2)
B10 B8 B11 B9 23.2(3)
B6 B8 B11 B9 -106.0(3)
B5 B8 B11 B9 -19.8(4)
S2 B8 B11 B9 -82.6(3)
H8S B8 B11 B7 -155(2)
B10 B8 B11 B7 90.9(3)
B6 B8 B11 B7 -38.3(3)
B5 B8 B11 B7 47.9(4)
S2 B8 B11 B7 -14.9(4)
H8S B8 B11 B10 114(2)
B6 B8 B11 B10 -129.2(3)
B5 B8 B11 B10 -43.0(2)
S2 B8 B11 B10 -105.8(3)
H6S B6 B11 H11S 8(3)
B7 B6 B11 H11S 113(2)
B8 B6 B11 H11S -107(2)
S2 B6 B11 H11S -131(2)
Rh1 B6 B11 H11S 163(2)
H6S B6 B11 B8 114(2)
B7 B6 B11 B8 -140.4(3)
S2 B6 B11 B8 -24.5(3)
Rh1 B6 B11 B8 -90.8(2)
H6S B6 B11 B9 -140(2)
B7 B6 B11 B9 -34.9(3)
B8 B6 B11 B9 105.5(3)
S2 B6 B11 B9 81.0(3)
Rh1 B6 B11 B9 14.8(3)
H6S B6 B11 B7 -105(2)
B8 B6 B11 B7 140.4(3)
S2 B6 B11 B7 115.9(3)
Rh1 B6 B11 B7 49.6(2)
H6S B6 B11 B10 158(2)
B7 B6 B11 B10 -97.2(3)
B8 B6 B11 B10 43.2(2)
S2 B6 B11 B10 18.7(3)
Rh1 B6 B11 B10 -47.6(3)
H9S B9 B11 H11S 8(3)
B3 B9 B11 H11S -139(2)
B10 B9 B11 H11S 117(2)
B4 B9 B11 H11S 160(2)
B7 B9 B11 H11S -113(2)
H9S B9 B11 B8 -132(2)
B3 B9 B11 B8 81.2(4)
B10 B9 B11 B8 -23.1(3)
B4 B9 B11 B8 19.6(4)
B7 B9 B11 B8 106.8(3)
H9S B9 B11 B6 157(2)
B3 B9 B11 B6 9.5(4)
B10 B9 B11 B6 -94.7(3)
B4 B9 B11 B6 -52.1(4)
B7 B9 B11 B6 35.1(3)
H9S B9 B11 B7 122(2)
B3 B9 B11 B7 -25.6(3)
B10 B9 B11 B7 -129.8(3)
B4 B9 B11 B7 -87.2(3)
H9S B9 B11 B10 -109(2)
B3 B9 B11 B10 104.3(3)
B4 B9 B11 B10 42.6(2)
B7 B9 B11 B10 129.8(3)
H7S B7 B11 H11S -10(3)
B3 B7 B11 H11S 134(2)
B9 B7 B11 H11S 108(2)
B6 B7 B11 H11S -109(2)
Rh1 B7 B11 H11S -164(2)
H7S B7 B11 B8 139(2)
B3 B7 B11 B8 -77.5(4)
B9 B7 B11 B8 -103.6(3)
B6 B7 B11 B8 39.6(3)
Rh1 B7 B11 B8 -15.2(3)
H7S B7 B11 B6 99(2)
B3 B7 B11 B6 -117.1(3)
B9 B7 B11 B6 -143.2(3)
Rh1 B7 B11 B6 -54.8(2)
H7S B7 B11 B9 -117(2)
B3 B7 B11 B9 26.1(3)
B6 B7 B11 B9 143.2(3)
Rh1 B7 B11 B9 88.4(2)
H7S B7 B11 B10 -160(2)
B3 B7 B11 B10 -16.4(4)
B9 B7 B11 B10 -42.5(2)
B6 B7 B11 B10 100.7(3)
Rh1 B7 B11 B10 45.9(3)
H10S B10 B11 H11S -1(3)
B8 B10 B11 H11S 100(3)
B5 B10 B11 H11S 148(3)
B9 B10 B11 H11S -105(3)
B4 B10 B11 H11S -147(3)
H10S B10 B11 B8 -102(2)
B5 B10 B11 B8 47.9(3)
B9 B10 B11 B8 154.9(3)
B4 B10 B11 B8 112.3(3)
H10S B10 B11 B6 -149(2)
B8 B10 B11 B6 -46.9(3)
B5 B10 B11 B6 0.9(3)
B9 B10 B11 B6 108.0(3)
B4 B10 B11 B6 65.4(3)
H10S B10 B11 B9 103(2)
B8 B10 B11 B9 -154.9(3)
B5 B10 B11 B9 -107.1(3)
B4 B10 B11 B9 -42.7(2)
H10S B10 B11 B7 147(2)
B8 B10 B11 B7 -111.1(3)
B5 B10 B11 B7 -63.2(3)
B9 B10 B11 B7 43.8(2)
B4 B10 B11 B7 1.2(3)
